data_9017460
loop_
_publ_author_name
'Rastsvetaeva, R. K.'
'Rozenberg, K. A.'
'Khomyakov, A. P.'

_publ_section_title
;
 Crystal structure of high-silica K,Na-ordered acentric eudialyte analogue
;
_journal_name_full 'Doklady Chemistry'
_journal_page_first 11
_journal_page_last 14
_journal_volume 424
_journal_year 2009
_chemical_compound_source 'Khibiny alkaline massif, Russia'
_chemical_formula_sum
'Ba0.03 Ca6 Cl1.62 Fe2.25 H1.662 Hf0.03 K2.295 Mn0.15 Na12.945 Nb0.03 O74.389 Si26 Sr0.3 Ti0.15 Zr2.79'
_chemical_name_mineral Davinciite
_space_group_IT_number 160
_space_group_name_Hall 'R 3 -2"'
_space_group_name_H-M_alt 'R 3 m :H'
_symmetry_space_group_name_H-M 'R 3 m :H'
_cell_angle_alpha 90
_cell_angle_beta 90
_cell_angle_gamma 120
_cell_formula_units_Z 3
_cell_length_a 14.2956
_cell_length_b 14.2956
_cell_length_c 30.0228
_cell_volume 5313.572
_database_code_amcsd 0019916
_exptl_crystal_density_diffrn 2.851
_cod_data_source_file inputs/fixed/downloads/15/15038.cif
_cod_data_source_block 15038
_cod_original_sg_symbol_H-M 'R 3 m'
_cod_original_formula_sum
'(Zr2.79 Hf.03 Ti.15 Nb.03) Ca6 Si26 O74.389 Fe2.25 Mn.15 Na12.945 K2.295 Sr.3 Ba.03 Cl1.62 H1.662'
_cod_database_code 9017460

loop_
_space_group_symop_operation_xyz
x,y,z
2/3+x,1/3+y,1/3+z
1/3+x,2/3+y,2/3+z
x,x-y,z
2/3+x,1/3+x-y,1/3+z
1/3+x,2/3+x-y,2/3+z
-y,-x,z
2/3-y,1/3-x,1/3+z
1/3-y,2/3-x,2/3+z
-x+y,y,z
2/3-x+y,1/3+y,1/3+z
1/3-x+y,2/3+y,2/3+z
-y,x-y,z
2/3-y,1/3+x-y,1/3+z
1/3-y,2/3+x-y,2/3+z
-x+y,-x,z
2/3-x+y,1/3-x,1/3+z
1/3-x+y,2/3-x,2/3+z

loop_
_atom_site_label
_atom_site_fract_x
_atom_site_fract_y
_atom_site_fract_z
_atom_site_occupancy
_atom_site_U_iso_or_equiv
_atom_site_type_symbol
_atom_site_attached_hydrogens
Zr 0.33280 0.16640 0.16680 0.93000 0.01500 Zr 0
Hf 0.33280 0.16640 0.16680 0.01000 0.01500 Hf 0
Ti 0.33280 0.16640 0.16680 0.05000 0.01500 Ti 0
Nb 0.33280 0.16640 0.16680 0.01000 0.01500 Nb 0
Ca1 0.99990 0.26000 0.99980 1.00000 0.00600 Ca 0
Si1 0.52730 0.26360 0.25100 1.00000 0.00600 Si 0
Si2 0.99460 0.60280 0.09760 1.00000 0.00600 Si 0
Si3 0.20930 0.41860 0.07510 1.00000 0.01100 Si 0
Si4 0.08560 0.54280 0.25780 1.00000 0.01200 Si 0
Si5 0.05820 0.32900 0.23640 1.00000 0.01000 Si 0
Si6 0.14140 0.07070 0.08320 1.00000 0.01100 Si 0
O1_1 0.47470 0.23730 0.20050 1.00000 0.01800 O 0
O2_1 0.26250 0.02840 0.20630 1.00000 0.01800 O 0
O3_1 0.40190 0.29710 0.12430 1.00000 0.01800 O 0
O4_1 0.60550 0.39450 0.25400 1.00000 0.01700 O 0
O5_1 0.44280 0.22140 0.28790 1.00000 0.00800 O 0
O6_1 0.41210 0.02870 0.04450 1.00000 0.00900 O 0
O7 0.10700 0.39130 0.10640 1.00000 0.02000 O 0
O8 0.01090 0.50550 0.11730 1.00000 0.01900 O 0
O9 0.27370 0.54750 0.06210 1.00000 0.04400 O 0
O10 0.17700 0.35400 0.02900 1.00000 0.01400 O 0
O11 0.02980 0.51490 0.30380 1.00000 0.01100 O 0
O12 0.17660 0.35320 0.21790 1.00000 0.01200 O 0
O13 0.04490 0.30050 0.28860 1.00000 0.01400 O 0
O14 0.38730 0.43610 0.22390 1.00000 0.02100 O 0
O15 0.39310 0.60690 0.25450 1.00000 0.03600 O 0
O16 0.06150 0.12310 0.07710 1.00000 0.01100 O 0
O17 0.18210 0.09100 0.13280 1.00000 0.01600 O 0
O18 0.23360 0.11680 0.04390 1.00000 0.01500 O 0
FeM2 0.49870 0.50120 0.00030 0.75000 0.01100 Fe 0
MnM2 0.49870 0.50120 0.00030 0.05000 0.01100 Mn 0
NaM2 0.49870 0.50120 0.00030 0.19000 0.01100 Na 0
Si3a 0.33333 0.66667 0.24730 1.00000 0.01200 Si 0
Si4a 0.33333 0.66667 0.04850 1.00000 0.02600 Si 0
NaA1 0.10830 0.21650 0.15420 1.00000 0.03600 Na 0
NaA2 0.58120 0.41880 0.16500 1.00000 0.03300 Na 0
KA3a 0.24040 0.48080 -0.04640 0.53000 0.01300 K 0
NaA3b 0.23280 0.11640 0.27690 0.23500 0.02400 Na 0
KA3b 0.23280 0.11640 0.27690 0.23500 0.02400 K 0
NaA4a 0.46140 0.23070 0.04990 0.89000 0.01800 Na 0
SrA4a 0.46140 0.23070 0.04990 0.04000 0.01800 Sr 0
SrA4b 0.49320 0.24660 0.04450 0.06000 0.01000 Sr 0
BaA4b 0.49320 0.24660 0.04450 0.01000 0.01000 Ba 0
Na5a 0.25480 0.50960 0.17430 0.58000 0.08200 Na 0
Na5b 0.41930 0.58070 0.16380 0.42000 0.05600 Na 0
Cl1 0.00000 0.00000 0.24240 0.54000 0.03600 Cl 0
Cl2 0.66667 0.33333 0.10260 0.70000 0.03600 Cl 0
Wat11 0.00000 0.00000 0.21940 0.23000 0.03900 O 2
Cl11 0.00000 0.00000 0.21940 0.23000 0.03900 Cl 0
Cl21 0.66667 0.33333 0.04900 0.15000 0.02900 Cl 0
Wat21 0.66667 0.33333 0.04900 0.15000 0.02900 O 2
O-H1 0.41000 0.59000 0.00400 0.00200 0.04500 O 1
O1_2 0.41000 0.59000 0.00400 0.00300 0.04500 O 0
O-H2 0.58200 0.41800 -0.00200 0.00200 0.02300 O 1
O2_2 0.58200 0.41800 -0.00200 0.00300 0.02300 O 0
O-H3 0.33333 0.66667 0.14000 0.25600 0.02000 O 1
O3_2 0.33333 0.66667 0.14000 0.31300 0.02000 O 0
O-H4 0.33333 0.66667 0.19670 0.22500 0.01300 O 1
O4_2 0.33333 0.66667 0.19670 0.27500 0.01300 O 0
O-H5 0.33333 0.66667 0.99500 0.18400 0.05700 O 1
O5_2 0.33333 0.66667 0.99500 0.22600 0.05700 O 0
O-H6 0.33333 0.66667 0.33000 0.22500 0.07600 O 1
O6_2 0.33333 0.66667 0.33000 0.27500 0.07600 O 0

loop_
_cod_changelog_entry_id
_cod_changelog_entry_author
_cod_changelog_entry_date
_cod_changelog_entry_text
1
;cod-tools version 3.8.0
Id: cif_guess_AMCSD_atom_types 9574 2023-05-10 09:00:05Z saulius
;
2023-05-10T18:58:15+03:00
;Derived atom types and hydrogen counts
from atom names that follow the AMCSD naming convention
(Wat == water, O-H == hydroxyl).
;
2
;cod-tools version 3.10.1
Id: cif_fix_AMCSD_atom_labels 10224 2024-08-07 11:09:31Z saulius
;
2024-08-07T19:40:22+03:00
;Changed the following '_atom_site_label' values:
the first duplicated label 'O1'  converted to 'O1_1'
duplicated label 'O1' at index 52 converted to 'O1_2'
the first duplicated label 'O2'  converted to 'O2_1'
duplicated label 'O2' at index 54 converted to 'O2_2'
the first duplicated label 'O3'  converted to 'O3_1'
duplicated label 'O3' at index 56 converted to 'O3_2'
the first duplicated label 'O4'  converted to 'O4_1'
duplicated label 'O4' at index 58 converted to 'O4_2'
the first duplicated label 'O5'  converted to 'O5_1'
duplicated label 'O5' at index 60 converted to 'O5_2'
the first duplicated label 'O6'  converted to 'O6_1'
duplicated label 'O6' at index 62 converted to 'O6_2'
;

loop_
_cod_related_entry_id
_cod_related_entry_database
_cod_related_entry_code
1 AMCSD 0019916
